data_1008853
loop_
_publ_author_name
'Eisenmann, B'
'Klein, J'
'Somer, M'

_publ_section_title
;
Crystal structure of tetrapotassium diarsenidocadmate
;
_journal_coden_ASTM ZEKRDZ
_journal_name_full
;
Zeitschrift fuer Kristallographie (149,1979-)
;
_journal_page_first 271
_journal_page_last 272
_journal_paper_doi 10.1524/zkri.1991.197.3-4.271
_journal_volume 197
_journal_year 1991
_chemical_formula_structural 'K4 (Cd As2)'
_chemical_formula_sum 'As2 Cd K4'
_chemical_name_systematic 'Tetrapotassium diarsenidocadmate'
_space_group_IT_number 166
_symmetry_cell_setting trigonal
_symmetry_space_group_name_Hall '-R 3 2"'
_symmetry_space_group_name_H-M 'R -3 m :H'
_cell_angle_alpha 90.(0)
_cell_angle_beta 90.(0)
_cell_angle_gamma 120.(0)
_cell_formula_units_Z 3
_cell_length_a 5.797(2)
_cell_length_b 5.797(2)
_cell_length_c 27.724(6)
_cell_volume 806.9
_refine_ls_R_factor_all 0.028
_cod_original_sg_symbol_H-M 'R -3 m H'
_cod_database_code 1008853

loop_
_symmetry_equiv_pos_as_xyz
x,y,z
-y,x-y,z
y-x,-x,z
-y,-x,z
x,x-y,z
y-x,y,z
-x,-y,-z
y,y-x,-z
x-y,x,-z
y,x,-z
-x,y-x,-z
x-y,-y,-z
1/3+x,2/3+y,2/3+z
2/3+x,1/3+y,1/3+z
1/3-y,2/3+x-y,2/3+z
2/3-y,1/3+x-y,1/3+z
1/3-x+y,2/3-x,2/3+z
2/3-x+y,1/3-x,1/3+z
1/3-y,2/3-x,2/3+z
2/3-y,1/3-x,1/3+z
1/3+x,2/3+x-y,2/3+z
2/3+x,1/3+x-y,1/3+z
1/3-x+y,2/3+y,2/3+z
2/3-x+y,1/3+y,1/3+z
1/3-x,2/3-y,2/3-z
2/3-x,1/3-y,1/3-z
1/3+y,2/3-x+y,2/3-z
2/3+y,1/3-x+y,1/3-z
1/3+x-y,2/3+x,2/3-z
2/3+x-y,1/3+x,1/3-z
1/3+y,2/3+x,2/3-z
2/3+y,1/3+x,1/3-z
1/3-x,2/3-x+y,2/3-z
2/3-x,1/3-x+y,1/3-z
1/3+x-y,2/3-y,2/3-z
2/3+x-y,1/3-y,1/3-z

loop_
_atom_site_label
_atom_site_type_symbol
_atom_site_symmetry_multiplicity
_atom_site_Wyckoff_symbol
_atom_site_fract_x
_atom_site_fract_y
_atom_site_fract_z
_atom_site_occupancy
_atom_site_attached_hydrogens
_atom_site_calc_flag
K1 K1+ 6 c 0. 0. 0.20859(10) 1. 0 d
K2 K1+ 6 c 0. 0. 0.39171(10) 1. 0 d
Cd1 Cd2+ 3 a 0. 0. 0. 1. 0 d
As1 As3- 6 c 0. 0. 0.0892(1) 1. 0 d

loop_
_atom_type_symbol
_atom_type_oxidation_number
K1+ 1.000
Cd2+ 2.000
As3- -3.000
